data_4060275
loop_
_publ_author_name
'Garc\'ia, Felipe'
'Hopkins, Alexander D.'
'Kowenicki, Richard A.'
'McPartlin, Mary'
'Pask, Christopher M.'
'Stead, Matthew L.'
'Woods, Anthony D.'
'Wright, Dominic S.'

_publ_section_title
;
Reactions of Sn(NMe~2~)~2~ with Primary Aryl Phosphides, ArPH-: 
Synthesis and Structures of the Heteroleptic Cages 
[{(PhP--PPh)Sn(\m-PPh)}~2~(Na&#x00B7;PMDETA)~4~ and 
[{Sn(\m~3~-Ppy)}~3~{Sn(\m~3~,\m~1~-pyP--Ppy)}~3~]
;
_journal_issue 8
_journal_name_full Organometallics
_journal_page_first 1813
_journal_page_last 1818
_journal_paper_doi 10.1021/om049177i
_journal_volume 24
_journal_year 2005
_chemical_formula_moiety 'C72 H120 N12 Na4 P6 Sn2, C7 H8'
_chemical_formula_sum 'C79 H130 N12 Na4 P6 Sn2'
_chemical_formula_weight 1763.11
_space_group_IT_number 15
_symmetry_cell_setting monoclinic
_symmetry_space_group_name_Hall '-C 2yc'
_symmetry_space_group_name_H-M 'C 1 2/c 1'
_cell_angle_alpha 90.00
_cell_angle_beta 109.20(3)
_cell_angle_gamma 90.00
_cell_formula_units_Z 4
_cell_length_a 22.058(4)
_cell_length_b 18.543(4)
_cell_length_c 25.931(5)
_cell_measurement_temperature 180(2)
_cell_volume 10017(3)
_diffrn_ambient_temperature 180(2)
_exptl_crystal_density_diffrn 1.169
_cod_original_sg_symbol_H-M 'C 2/c'
_cod_database_code 4060275

loop_
_symmetry_equiv_pos_as_xyz
'x, y, z'
'-x, y, -z+1/2'
'x+1/2, y+1/2, z'
'-x+1/2, y+1/2, -z+1/2'
'-x, -y, -z'
'x, -y, z-1/2'
'-x+1/2, -y+1/2, -z'
'x+1/2, -y+1/2, z-1/2'

loop_
_atom_site_label
_atom_site_type_symbol
_atom_site_fract_x
_atom_site_fract_y
_atom_site_fract_z
_atom_site_U_iso_or_equiv
_atom_site_adp_type
_atom_site_occupancy
_atom_site_symmetry_multiplicity
_atom_site_calc_flag
_atom_site_refinement_flags
_atom_site_disorder_assembly
_atom_site_disorder_group
Sn1 Sn 0.06666(2) 0.30165(3) 0.228280(19) 0.0414(2) Uani 1 1 d . . .
P1 P 0.12197(10) 0.18844(11) 0.20170(8) 0.0470(5) Uani 1 1 d . . .
C1 C 0.2049(4) 0.2002(4) 0.2494(3) 0.052(2) Uani 1 1 d . . .
C2 C 0.2159(4) 0.1930(5) 0.3057(3) 0.059(2) Uani 1 1 d . . .
H2 H 0.1808 0.1846 0.3185 0.071 Uiso 1 1 calc R . .
C3 C 0.2778(5) 0.1982(5) 0.3429(4) 0.074(3) Uani 1 1 d . . .
H3 H 0.2845 0.1960 0.3810 0.088 Uiso 1 1 calc R . .
C4 C 0.3298(5) 0.2067(6) 0.3244(5) 0.086(3) Uani 1 1 d . . .
H4 H 0.3724 0.2074 0.3494 0.104 Uiso 1 1 calc R . .
C5 C 0.3186(5) 0.2142(6) 0.2691(4) 0.085(3) Uani 1 1 d . . .
H5 H 0.3539 0.2211 0.2563 0.102 Uiso 1 1 calc R . .
C6 C 0.2575(4) 0.2120(5) 0.2320(4) 0.067(3) Uani 1 1 d . . .
H6 H 0.2511 0.2185 0.1942 0.081 Uiso 1 1 calc R . .
P2 P 0.05119(10) 0.26023(12) 0.31910(7) 0.0454(5) Uani 1 1 d . . .
C11 C 0.0858(4) 0.3355(5) 0.3640(3) 0.059(2) Uani 1 1 d . . .
C12 C 0.0601(6) 0.3588(6) 0.4024(5) 0.105(4) Uani 1 1 d . . .
H12 H 0.0205 0.3393 0.4031 0.126 Uiso 1 1 calc R . .
C13 C 0.0916(8) 0.4107(8) 0.4405(5) 0.129(5) Uani 1 1 d . . .
H13 H 0.0723 0.4270 0.4661 0.155 Uiso 1 1 calc R . .
C14 C 0.1471(6) 0.4379(9) 0.4421(5) 0.121(5) Uani 1 1 d . . .
H14 H 0.1656 0.4772 0.4654 0.145 Uiso 1 1 calc R . .
C15 C 0.1770(7) 0.4083(7) 0.4096(5) 0.117(5) Uani 1 1 d . . .
H15 H 0.2192 0.4236 0.4130 0.141 Uiso 1 1 calc R . .
C16 C 0.1474(6) 0.3558(6) 0.3712(4) 0.093(3) Uani 1 1 d . . .
H16 H 0.1703 0.3340 0.3500 0.112 Uiso 1 1 calc R . .
Na1 Na -0.01507(15) 0.18304(17) 0.09432(12) 0.0581(8) Uani 1 1 d . . .
C21 C -0.0129(7) 0.2701(7) -0.0200(4) 0.109(4) Uani 1 1 d . . .
H21A H 0.0321 0.2771 0.0024 0.163 Uiso 1 1 calc R . .
H21B H -0.0392 0.3084 -0.0122 0.163 Uiso 1 1 calc R . .
H21C H -0.0166 0.2718 -0.0587 0.163 Uiso 1 1 calc R . .
C22 C 0.0028(6) 0.1450(6) -0.0221(4) 0.098(3) Uani 1 1 d . . .
H22A H -0.0059 0.1457 -0.0617 0.147 Uiso 1 1 calc R . .
H22B H -0.0087 0.0977 -0.0112 0.147 Uiso 1 1 calc R . .
H22C H 0.0485 0.1543 -0.0033 0.147 Uiso 1 1 calc R . .
N1 N -0.0349(4) 0.2002(5) -0.0076(3) 0.080(2) Uani 1 1 d . . .
C23 C -0.1033(6) 0.1905(7) -0.0367(4) 0.097(4) Uani 1 1 d . . .
H23A H -0.1095 0.1823 -0.0758 0.117 Uiso 1 1 calc R . .
H23B H -0.1260 0.2357 -0.0339 0.117 Uiso 1 1 calc R . .
C24 C -0.1334(5) 0.1297(7) -0.0162(4) 0.096(4) Uani 1 1 d . . .
H24A H -0.1790 0.1254 -0.0393 0.115 Uiso 1 1 calc R . .
H24B H -0.1115 0.0842 -0.0196 0.115 Uiso 1 1 calc R . .
N2 N -0.1298(4) 0.1393(5) 0.0408(3) 0.076(2) Uani 1 1 d . . .
C25 C -0.1793(5) 0.1901(7) 0.0449(5) 0.105(4) Uani 1 1 d . . .
H25A H -0.2219 0.1714 0.0241 0.157 Uiso 1 1 calc R . .
H25B H -0.1729 0.2370 0.0301 0.157 Uiso 1 1 calc R . .
H25C H -0.1761 0.1957 0.0833 0.157 Uiso 1 1 calc R . .
C26 C -0.1356(5) 0.0701(7) 0.0667(5) 0.094(3) Uani 1 1 d . . .
H26A H -0.1728 0.0438 0.0419 0.113 Uiso 1 1 calc R . .
H26B H -0.1452 0.0804 0.1006 0.113 Uiso 1 1 calc R . .
C27 C -0.0782(6) 0.0213(6) 0.0806(5) 0.094(3) Uani 1 1 d . . .
H27A H -0.0883 -0.0243 0.0958 0.113 Uiso 1 1 calc R . .
H27B H -0.0687 0.0096 0.0468 0.113 Uiso 1 1 calc R . .
N3 N -0.0214(4) 0.0537(4) 0.1200(3) 0.073(2) Uani 1 1 d . . .
C28 C 0.0351(6) 0.0125(6) 0.1214(5) 0.099(4) Uani 1 1 d . . .
H28A H 0.0736 0.0366 0.1453 0.149 Uiso 1 1 calc R . .
H28B H 0.0375 0.0089 0.0844 0.149 Uiso 1 1 calc R . .
H28C H 0.0322 -0.0360 0.1355 0.149 Uiso 1 1 calc R . .
C29 C -0.0263(6) 0.0555(6) 0.1747(4) 0.090(3) Uani 1 1 d . . .
H29A H -0.0275 0.0060 0.1877 0.135 Uiso 1 1 calc R . .
H29B H -0.0657 0.0808 0.1737 0.135 Uiso 1 1 calc R . .
H29C H 0.0110 0.0807 0.1995 0.135 Uiso 1 1 calc R . .
P3 P 0.11867(11) 0.24712(11) 0.12773(8) 0.0501(5) Uani 1 1 d . . .
C31 C 0.1562(4) 0.1882(4) 0.0902(3) 0.048(2) Uani 1 1 d . . .
C32 C 0.1672(4) 0.2167(5) 0.0440(3) 0.062(2) Uani 1 1 d . . .
H32 H 0.1567 0.2657 0.0344 0.074 Uiso 1 1 calc R . .
C33 C 0.1927(5) 0.1755(6) 0.0120(4) 0.075(3) Uani 1 1 d . . .
H33 H 0.1993 0.1963 -0.0192 0.090 Uiso 1 1 calc R . .
C34 C 0.2088(5) 0.1048(6) 0.0249(4) 0.080(3) Uani 1 1 d . . .
H34 H 0.2264 0.0762 0.0029 0.096 Uiso 1 1 calc R . .
C35 C 0.1987(5) 0.0756(5) 0.0712(4) 0.074(3) Uani 1 1 d . . .
H35 H 0.2097 0.0267 0.0808 0.089 Uiso 1 1 calc R . .
C36 C 0.1733(4) 0.1166(5) 0.1026(3) 0.059(2) Uani 1 1 d . . .
H36 H 0.1671 0.0955 0.1339 0.070 Uiso 1 1 calc R . .
Na2 Na 0.16678(17) 0.38336(17) 0.17888(12) 0.0640(9) Uani 1 1 d . . .
C41 C 0.2700(8) 0.4013(7) 0.3057(5) 0.133(5) Uani 1 1 d . . .
H41A H 0.2974 0.4304 0.3359 0.199 Uiso 1 1 calc R . .
H41B H 0.2951 0.3612 0.2984 0.199 Uiso 1 1 calc R . .
H41C H 0.2339 0.3821 0.3155 0.199 Uiso 1 1 calc R . .
C42 C 0.2126(8) 0.5050(7) 0.2689(5) 0.133(5) Uani 1 1 d . . .
H42A H 0.1810 0.4880 0.2852 0.199 Uiso 1 1 calc R . .
H42B H 0.1905 0.5308 0.2349 0.199 Uiso 1 1 calc R . .
H42C H 0.2430 0.5376 0.2944 0.199 Uiso 1 1 calc R . .
N4 N 0.2461(5) 0.4454(5) 0.2575(3) 0.086(3) Uani 1 1 d . . .
C43 C 0.3041(8) 0.4632(12) 0.2409(7) 0.173(8) Uani 1 1 d . . .
H43A H 0.3276 0.5033 0.2643 0.207 Uiso 1 1 calc R . .
H43B H 0.3329 0.4208 0.2489 0.207 Uiso 1 1 calc R . .
C44 C 0.2925(8) 0.4824(10) 0.1874(7) 0.148(6) Uani 1 1 d . . .
H44A H 0.3343 0.4859 0.1812 0.177 Uiso 1 1 calc R . .
H44B H 0.2733 0.5313 0.1820 0.177 Uiso 1 1 calc R . .
C45 C 0.2900(10) 0.3748(10) 0.1362(9) 0.198(10) Uani 1 1 d . . .
H45A H 0.3306 0.3935 0.1339 0.297 Uiso 1 1 calc R . .
H45B H 0.2663 0.3504 0.1020 0.297 Uiso 1 1 calc R . .
H45C H 0.2988 0.3406 0.1666 0.297 Uiso 1 1 calc R . .
N5 N 0.2510(6) 0.4354(7) 0.1455(5) 0.129(4) Uani 1 1 d . . .
C46 C 0.2160(10) 0.4732(11) 0.0934(7) 0.158(7) Uani 1 1 d . . .
H46A H 0.1986 0.4371 0.0642 0.189 Uiso 1 1 calc R . .
H46B H 0.2464 0.5043 0.0827 0.189 Uiso 1 1 calc R . .
C47 C 0.1608(12) 0.5197(9) 0.0986(7) 0.170(8) Uani 1 1 d . . .
H47A H 0.1764 0.5525 0.1304 0.204 Uiso 1 1 calc R . .
H47B H 0.1420 0.5491 0.0653 0.204 Uiso 1 1 calc R . .
N6 N 0.1153(7) 0.4726(6) 0.1055(4) 0.122(4) Uani 1 1 d . . .
C48 C 0.0708(8) 0.5234(9) 0.1230(7) 0.152(6) Uani 1 1 d . . .
H48A H 0.0913 0.5373 0.1613 0.227 Uiso 1 1 calc R . .
H48B H 0.0302 0.4987 0.1189 0.227 Uiso 1 1 calc R . .
H48C H 0.0624 0.5666 0.1000 0.227 Uiso 1 1 calc R . .
C49 C 0.0824(8) 0.4334(7) 0.0565(5) 0.147(7) Uani 1 1 d . . .
H49A H 0.0758 0.4650 0.0248 0.221 Uiso 1 1 calc R . .
H49B H 0.0407 0.4169 0.0578 0.221 Uiso 1 1 calc R . .
H49C H 0.1083 0.3917 0.0534 0.221 Uiso 1 1 calc R . .
C1T C 0.0544(11) 0.6024(8) 0.3231(8) 0.161(12) Uiso 0.50 1 d PGD . .
C6T C 0.1172(9) 0.6153(10) 0.3562(8) 0.161(12) Uiso 0.50 1 d PGD . .
H6T H 0.1482 0.5778 0.3634 0.193 Uiso 0.50 1 calc PR . .
C5T C 0.1347(7) 0.6833(11) 0.3789(7) 0.108(8) Uiso 0.50 1 d PGD . .
H5T H 0.1776 0.6921 0.4016 0.129 Uiso 0.50 1 calc PR . .
C4T C 0.0894(9) 0.7382(8) 0.3684(7) 0.161(12) Uiso 0.50 1 d PGD . .
H4T H 0.1014 0.7847 0.3839 0.193 Uiso 0.50 1 calc PR . .
C3T C 0.0266(8) 0.7253(9) 0.3353(8) 0.100(7) Uiso 0.50 1 d PGD . .
H3T H -0.0043 0.7628 0.3281 0.120 Uiso 0.50 1 calc PR . .
C2T C 0.0091(8) 0.6573(11) 0.3126(7) 0.129(9) Uiso 0.50 1 d PGD . .
H2T H -0.0338 0.6485 0.2900 0.154 Uiso 0.50 1 calc PR . .
C7T C 0.029(2) 0.5347(16) 0.2896(14) 0.217(19) Uiso 0.50 1 d PD . .
H7T1 H 0.0445 0.5334 0.2582 0.325 Uiso 0.50 1 calc PR . .
H7T2 H -0.0178 0.5352 0.2768 0.325 Uiso 0.50 1 calc PR . .
H7T3 H 0.0447 0.4920 0.3124 0.325 Uiso 0.50 1 calc PR . .

loop_
_atom_site_aniso_label
_atom_site_aniso_U_11
_atom_site_aniso_U_22
_atom_site_aniso_U_33
_atom_site_aniso_U_23
_atom_site_aniso_U_13
_atom_site_aniso_U_12
Sn1 0.0413(3) 0.0498(3) 0.0357(3) -0.0020(2) 0.0162(2) -0.0018(3)
P1 0.0500(13) 0.0541(13) 0.0376(11) -0.0048(9) 0.0153(9) 0.0027(10)
C1 0.052(5) 0.053(5) 0.047(5) -0.008(4) 0.011(4) 0.012(4)
C2 0.055(6) 0.067(6) 0.050(5) 0.002(4) 0.010(4) 0.012(4)
C3 0.068(7) 0.083(7) 0.054(5) -0.002(5) -0.001(5) 0.027(5)
C4 0.054(6) 0.093(8) 0.096(8) -0.017(6) 0.002(6) 0.017(6)
C5 0.049(6) 0.122(9) 0.082(8) -0.019(7) 0.021(5) 0.003(6)
C6 0.045(6) 0.096(7) 0.062(5) -0.022(5) 0.020(5) 0.003(5)
P2 0.0465(12) 0.0607(13) 0.0314(10) 0.0011(9) 0.0159(9) 0.0059(10)
C11 0.041(5) 0.094(7) 0.047(5) -0.017(5) 0.020(4) -0.012(5)
C12 0.149(11) 0.095(8) 0.084(8) -0.038(7) 0.057(8) -0.044(8)
C13 0.171(15) 0.135(12) 0.100(10) -0.052(9) 0.071(10) -0.042(11)
C14 0.080(8) 0.201(15) 0.088(8) -0.093(10) 0.038(7) -0.057(9)
C15 0.109(10) 0.124(11) 0.095(9) -0.023(8) 0.003(8) -0.043(9)
C16 0.096(9) 0.107(9) 0.077(7) -0.006(7) 0.029(6) -0.015(7)
Na1 0.067(2) 0.060(2) 0.0420(17) -0.0127(14) 0.0106(15) -0.0044(16)
C21 0.162(12) 0.091(8) 0.061(7) 0.004(6) 0.021(7) -0.009(8)
C22 0.118(9) 0.094(8) 0.077(7) -0.020(6) 0.027(7) -0.003(7)
N1 0.092(6) 0.093(6) 0.040(4) -0.014(4) 0.000(4) 0.001(5)
C23 0.107(9) 0.120(10) 0.048(6) -0.004(6) 0.003(6) -0.001(8)
C24 0.080(8) 0.127(10) 0.063(7) -0.033(7) -0.001(5) -0.014(7)
N2 0.068(5) 0.090(6) 0.059(5) -0.017(4) 0.005(4) -0.001(5)
C25 0.082(8) 0.138(11) 0.080(7) -0.021(7) 0.008(6) 0.006(8)
C26 0.064(7) 0.111(9) 0.107(9) -0.027(7) 0.028(6) -0.032(7)
C27 0.098(9) 0.076(7) 0.098(8) -0.016(6) 0.018(7) -0.021(7)
N3 0.072(6) 0.068(5) 0.069(5) -0.010(4) 0.012(4) -0.016(4)
C28 0.104(9) 0.069(7) 0.108(9) -0.028(6) 0.012(7) 0.000(6)
C29 0.115(9) 0.069(7) 0.078(7) 0.004(6) 0.021(6) -0.016(6)
P3 0.0614(14) 0.0543(13) 0.0398(11) -0.0039(10) 0.0236(10) 0.0038(11)
C31 0.050(5) 0.057(5) 0.041(4) -0.014(4) 0.017(4) 0.000(4)
C32 0.081(6) 0.061(6) 0.051(5) -0.003(4) 0.032(5) -0.005(5)
C33 0.089(7) 0.088(8) 0.062(6) -0.003(5) 0.044(5) -0.002(6)
C34 0.088(7) 0.092(8) 0.071(7) -0.022(6) 0.042(6) 0.007(6)
C35 0.102(8) 0.063(6) 0.069(6) 0.000(5) 0.045(6) 0.025(5)
C36 0.065(6) 0.068(6) 0.047(5) -0.001(4) 0.024(4) 0.007(5)
Na2 0.085(2) 0.065(2) 0.0493(18) -0.0085(16) 0.0314(17) -0.0248(18)
C41 0.188(15) 0.098(9) 0.086(9) -0.002(8) 0.009(9) -0.006(10)
C42 0.179(14) 0.088(9) 0.091(9) -0.031(7) -0.009(9) -0.005(9)
N4 0.107(7) 0.085(6) 0.064(5) -0.021(5) 0.029(5) -0.030(5)
C43 0.125(13) 0.26(2) 0.113(13) -0.021(13) 0.010(10) -0.094(14)
C44 0.139(13) 0.185(16) 0.140(14) -0.023(13) 0.075(11) -0.063(12)
C45 0.24(2) 0.179(18) 0.27(2) -0.070(17) 0.21(2) -0.045(16)
N5 0.151(10) 0.145(10) 0.115(9) -0.029(8) 0.076(8) -0.055(9)
C46 0.25(2) 0.155(16) 0.112(12) 0.042(11) 0.111(14) -0.009(15)
C47 0.27(3) 0.106(12) 0.110(12) 0.023(10) 0.034(14) -0.067(16)
N6 0.169(11) 0.077(7) 0.082(7) 0.007(6) -0.009(7) -0.037(8)
C48 0.171(16) 0.137(13) 0.146(14) 0.027(11) 0.050(12) 0.041(12)
C49 0.211(16) 0.076(8) 0.092(9) 0.016(7) -0.036(10) -0.017(9)

loop_
_geom_bond_atom_site_label_1
_geom_bond_atom_site_label_2
_geom_bond_distance
_geom_bond_site_symmetry_2
_geom_bond_publ_flag
Sn1 P2 2.599(2) 2 ?
Sn1 P2 2.6041(19) . ?
Sn1 P1 2.631(2) . ?
Sn1 Na2 3.267(3) . ?
P1 C1 1.854(8) . ?
P1 P3 2.185(3) . ?
P1 Na1 3.371(4) . ?
C1 C6 1.393(11) . ?
C1 C2 1.405(11) . ?
C2 C3 1.392(12) . ?
C3 C4 1.392(14) . ?
C4 C5 1.381(15) . ?
C5 C6 1.374(13) . ?
P2 C11 1.818(9) . ?
P2 Sn1 2.599(2) 2 ?
P2 Na1 2.983(4) 2 ?
C11 C16 1.363(13) . ?
C11 C12 1.368(13) . ?
C12 C13 1.390(16) . ?
C13 C14 1.312(16) . ?
C14 C15 1.344(17) . ?
C15 C16 1.393(15) . ?
Na1 N3 2.504(8) . ?
Na1 N1 2.552(8) . ?
Na1 N2 2.583(8) . ?
Na1 P2 2.983(4) 2 ?
Na1 P3 3.031(4) . ?
C21 N1 1.458(13) . ?
C22 N1 1.444(13) . ?
N1 C23 1.459(13) . ?
C23 C24 1.492(15) . ?
C24 N2 1.466(12) . ?
N2 C26 1.472(14) . ?
N2 C25 1.473(13) . ?
C26 C27 1.501(15) . ?
C27 N3 1.460(12) . ?
N3 C28 1.452(12) . ?
N3 C29 1.459(12) . ?
P3 C31 1.831(7) . ?
P3 Na2 2.888(4) . ?
C31 C36 1.390(11) . ?
C31 C32 1.403(11) . ?
C32 C33 1.376(12) . ?
C33 C34 1.372(13) . ?
C34 C35 1.400(13) . ?
C35 C36 1.362(11) . ?
Na2 N5 2.488(11) . ?
Na2 N4 2.489(8) . ?
Na2 N6 2.495(10) . ?
C41 N4 1.440(14) . ?
C42 N4 1.414(15) . ?
N4 C43 1.515(18) . ?
C43 C44 1.37(2) . ?
C44 N5 1.458(17) . ?
C45 N5 1.482(19) . ?
N5 C46 1.492(19) . ?
C46 C47 1.53(2) . ?
C47 N6 1.386(19) . ?
N6 C49 1.437(14) . ?
N6 C48 1.531(18) . ?
C1T C6T 1.3900 . ?
C1T C2T 1.3900 . ?
C1T C7T 1.523(19) . ?
C6T C5T 1.3900 . ?
C5T C4T 1.3900 . ?
C4T C3T 1.3900 . ?
C3T C2T 1.3900 . ?
